data_2241287
loop_
_publ_author_name
'Hern\'andez, Guadalupe'
'Bern\`es, Sylvain'
'Portillo, Oscar'
'Ru\'iz, Alejandro'
'Moreno, Gloria E.'
'Guti\'errez, Ren\'e'

_publ_section_title
;
 Crystal structures of three mercury(II) complexes [HgCl~2~<i>L</i>] where
 <i>L</i> is a bidentate chiral imine ligand
;
_journal_coeditor_code RZ5175
_journal_issue 12
_journal_name_full 'Acta Crystallographica Section E'
_journal_page_first 1462
_journal_page_last 1466
_journal_paper_doi 10.1107/S2056989015020368
_journal_volume 71
_journal_year 2015
_chemical_formula_iupac '[Hg Cl2 (C15 H16 N2)]'
_chemical_formula_moiety 'C15 H16 Cl2 Hg N2'
_chemical_formula_sum 'C15 H16 Cl2 Hg N2'
_chemical_formula_weight 495.79
_chemical_melting_point 418
_chemical_name_systematic
(<i>S</i>)-(+)-Dichlorido[1-(4-methylphenyl)-<i>N</i>-(pyridin-2-ylmethylidene)ethylamine-\k^2^<i>N</i>,<i>N</i>']mercury(II)
_space_group_crystal_system triclinic
_space_group_IT_number 1
_space_group_name_Hall 'P 1'
_space_group_name_H-M_alt 'P 1'
_symmetry_space_group_name_Hall 'P 1'
_symmetry_space_group_name_H-M 'P 1'
_atom_sites_solution_hydrogens geom
_atom_sites_solution_primary direct
_atom_sites_solution_secondary difmap
_audit_creation_method SHELXL-2014/7
_cell_angle_alpha 94.597(4)
_cell_angle_beta 103.178(4)
_cell_angle_gamma 94.222(3)
_cell_formula_units_Z 2
_cell_length_a 7.6194(3)
_cell_length_b 9.2982(4)
_cell_length_c 12.2341(8)
_cell_measurement_reflns_used 4707
_cell_measurement_temperature 294.2(8)
_cell_measurement_theta_max 24.5690
_cell_measurement_theta_min 3.5570
_cell_volume 837.43(8)
_computing_cell_refinement
;
CrysAlis PRO (Agilent, 2013)
;
_computing_data_collection
;
CrysAlis PRO (Agilent, 2013)
;
_computing_data_reduction
;
CrysAlis PRO (Agilent, 2013)
;
_computing_molecular_graphics
;
MERCURY (Macrae <i>et al.</i>,  2008)
;
_computing_publication_material
;
SHELXL2014/7 (Sheldrick, 2015)
;
_computing_structure_refinement
;
SHELXL2014/7 (Sheldrick, 2015)
;
_computing_structure_solution
;
SHELXS2014/7 (Sheldrick, 2008)
;
_diffrn_ambient_temperature 294.2(8)
_diffrn_detector_area_resol_mean 10.5564
_diffrn_measured_fraction_theta_full 0.998
_diffrn_measured_fraction_theta_max 0.999
_diffrn_measurement_device 'four-circle diffractometer'
_diffrn_measurement_device_type 'Agilent Xcalibur (Atlas, Gemini)'
_diffrn_measurement_method '\w scans'
_diffrn_radiation_monochromator graphite
_diffrn_radiation_type MoK\a
_diffrn_radiation_wavelength 0.71073
_diffrn_reflns_av_R_equivalents 0.0456
_diffrn_reflns_limit_h_max 9
_diffrn_reflns_limit_h_min -9
_diffrn_reflns_limit_k_max 11
_diffrn_reflns_limit_k_min -11
_diffrn_reflns_limit_l_max 15
_diffrn_reflns_limit_l_min -15
_diffrn_reflns_number 17266
_diffrn_reflns_theta_full 25.242
_diffrn_reflns_theta_max 26.369
_diffrn_reflns_theta_min 2.930
_exptl_absorpt_coefficient_mu 9.500
_exptl_absorpt_correction_T_max 0.467
_exptl_absorpt_correction_T_min 0.052
_exptl_absorpt_correction_type analytical
_exptl_absorpt_process_details
;
(CrysAlis PRO; Agilent, 2013)
;
_exptl_crystal_colour colourless
_exptl_crystal_density_diffrn 1.966
_exptl_crystal_description plate
_exptl_crystal_F_000 468
_exptl_crystal_size_max 0.6669
_exptl_crystal_size_mid 0.3637
_exptl_crystal_size_min 0.1140
_refine_diff_density_max 1.069
_refine_diff_density_min -1.060
_refine_ls_abs_structure_details
;
Flack <i>x</i> determined using 1903 quotients
[(<i>I</i>^+^)-(<i>I</i>^-^)]/[(<i>I</i>^+^)+(<i>I</i>^-^)]
(Parsons <i>et al.</i>,  2013).
;
_refine_ls_abs_structure_Flack -0.006(12)
_refine_ls_extinction_method none
_refine_ls_goodness_of_fit_ref 0.981
_refine_ls_hydrogen_treatment constr
_refine_ls_matrix_type full
_refine_ls_number_parameters 365
_refine_ls_number_reflns 6767
_refine_ls_number_restraints 18
_refine_ls_restrained_S_all 0.980
_refine_ls_R_factor_all 0.0653
_refine_ls_R_factor_gt 0.0361
_refine_ls_shift/su_max 0.001
_refine_ls_shift/su_mean 0.000
_refine_ls_structure_factor_coef Fsqd
_refine_ls_weighting_details 'w=1/[\s^2^(Fo^2^)+(0.0149P)^2^] where P=(Fo^2^+2Fc^2^)/3'
_refine_ls_weighting_scheme calc
_refine_ls_wR_factor_gt 0.0504
_refine_ls_wR_factor_ref 0.0586
_reflns_number_gt 5013
_reflns_number_total 6767
_reflns_threshold_expression 'I > 2\s(I)'
_cod_data_source_file rz5175sup1.cif
_cod_data_source_block II
_cod_original_cell_volume 837.43(7)
_cod_database_code 2241287

loop_
_space_group_symop_operation_xyz
'x, y, z'

loop_
_atom_site_type_symbol
_atom_site_label
_atom_site_fract_x
_atom_site_fract_y
_atom_site_fract_z
_atom_site_U_iso_or_equiv
_atom_site_adp_type
_atom_site_calc_flag
_atom_site_occupancy
Hg Hg1 0.35646(4) 0.24939(4) 0.25613(4) 0.0504(4) Uani d 1
Cl Cl1 0.5356(9) 0.0590(7) 0.3269(8) 0.062(2) Uani d 1
Cl Cl2 0.4313(9) 0.5077(7) 0.2824(7) 0.0612(18) Uani d 1
N N1 0.124(3) 0.1109(19) 0.1251(19) 0.041(5) Uani d 1
C C2 0.141(3) 0.027(2) 0.037(3) 0.051(7) Uani d 1
H H2A 0.2547 0.0296 0.0209 0.061 Uiso calc 1
C C3 0.006(4) -0.065(3) -0.033(3) 0.065(8) Uani d 1
H H3A 0.0268 -0.1233 -0.0928 0.078 Uiso calc 1
C C4 -0.166(3) -0.067(2) -0.008(2) 0.056(7) Uani d 1
H H4A -0.2627 -0.1252 -0.0552 0.067 Uiso calc 1
C C5 -0.191(3) 0.014(2) 0.082(2) 0.044(6) Uani d 1
H H5A -0.3035 0.0104 0.0997 0.053 Uiso calc 1
C C6 -0.043(3) 0.106(2) 0.148(2) 0.037(6) Uani d 1
C C7 -0.062(3) 0.196(2) 0.251(2) 0.039(5) Uani d 1
H H7A -0.1753 0.2042 0.2659 0.047 Uiso calc 1
N N8 0.080(3) 0.2634(19) 0.3184(19) 0.038(5) Uani d 1
C C9 0.064(3) 0.352(2) 0.419(2) 0.049(6) Uani d 1
H H9A 0.1455 0.4401 0.4248 0.059 Uiso calc 1
C C10 -0.1166(17) 0.4005(14) 0.4218(13) 0.070(4) Uani d 1
H H10A -0.1101 0.4544 0.4931 0.105 Uiso calc 1
H H10B -0.2036 0.3175 0.4117 0.105 Uiso calc 1
H H10C -0.1526 0.4610 0.3621 0.105 Uiso calc 1
C C11 0.152(3) 0.266(2) 0.5207(19) 0.048(6) Uani d 1
C C12 0.047(3) 0.181(3) 0.572(2) 0.068(8) Uani d 1
H H12A -0.0780 0.1746 0.5482 0.082 Uiso calc 1
C C13 0.125(4) 0.104(3) 0.658(2) 0.092(11) Uani d 1
H H13A 0.0516 0.0541 0.6963 0.110 Uiso calc 1
C C14 0.307(3) 0.099(3) 0.689(2) 0.079(10) Uani d 1
C C15 0.415(3) 0.184(3) 0.639(2) 0.098(12) Uani d 1
H H15A 0.5403 0.1872 0.6621 0.118 Uiso calc 1
C C16 0.335(2) 0.266(3) 0.553(2) 0.065(8) Uani d 1
H H16A 0.4085 0.3198 0.5165 0.078 Uiso calc 1
C C17 0.396(4) 0.005(3) 0.780(2) 0.125(12) Uani d 1
H H17A 0.3041 -0.0583 0.7987 0.187 Uiso calc 1
H H17B 0.4591 0.0665 0.8463 0.187 Uiso calc 1
H H17C 0.4794 -0.0513 0.7520 0.187 Uiso calc 1
Hg Hg2 0.60575(4) 0.54275(4) 0.06949(4) 0.0524(4) Uani d 1
Cl Cl3 0.4965(11) 0.2909(7) 0.0418(8) 0.084(3) Uani d 1
Cl Cl4 0.4179(9) 0.7262(8) -0.0077(8) 0.069(2) Uani d 1
N N21 0.833(3) 0.680(2) 0.209(2) 0.043(5) Uani d 1
C C22 0.795(3) 0.762(2) 0.294(2) 0.045(6) Uani d 1
H H22A 0.6781 0.7572 0.3062 0.054 Uiso calc 1
C C23 0.936(3) 0.854(3) 0.365(3) 0.053(7) Uani d 1
H H23A 0.9133 0.9085 0.4269 0.064 Uiso calc 1
C C24 1.100(3) 0.866(2) 0.346(2) 0.050(6) Uani d 1
H H24A 1.1913 0.9307 0.3920 0.060 Uiso calc 1
C C25 1.134(3) 0.779(3) 0.258(2) 0.052(7) Uani d 1
H H25A 1.2500 0.7822 0.2459 0.063 Uiso calc 1
C C26 0.996(3) 0.690(2) 0.189(2) 0.041(6) Uani d 1
C C27 1.022(3) 0.609(3) 0.090(2) 0.050(7) Uani d 1
H H27A 1.1391 0.6063 0.0804 0.060 Uiso calc 1
N N28 0.895(3) 0.543(2) 0.015(2) 0.045(5) Uani d 1
C C29 0.929(3) 0.476(2) -0.094(3) 0.061(7) Uani d 1
H H29A 1.0584 0.4946 -0.0900 0.073 Uiso calc 1
C C30 0.884(2) 0.3118(14) -0.1048(13) 0.075(4) Uani d 1
H H30A 0.9046 0.2699 -0.1746 0.113 Uiso calc 1
H H30B 0.7597 0.2901 -0.1034 0.113 Uiso calc 1
H H30C 0.9606 0.2723 -0.0429 0.113 Uiso calc 1
C C31 0.832(3) 0.549(2) -0.190(2) 0.055(7) Uani d 1
C C32 0.922(3) 0.632(3) -0.254(2) 0.078(9) Uani d 1
H H32A 1.0471 0.6344 -0.2410 0.094 Uiso calc 1
C C33 0.830(4) 0.709(3) -0.333(2) 0.095(12) Uani d 1
H H33A 0.8950 0.7709 -0.3691 0.114 Uiso calc 1
C C34 0.647(4) 0.699(3) -0.362(2) 0.104(14) Uani d 1
C C35 0.552(3) 0.615(3) -0.303(2) 0.086(10) Uani d 1
H H35A 0.4266 0.6094 -0.3194 0.103 Uiso calc 1
C C36 0.646(3) 0.539(3) -0.218(2) 0.073(9) Uani d 1
H H36A 0.5822 0.4805 -0.1790 0.088 Uiso calc 1
C C37 0.532(6) 0.776(3) -0.456(3) 0.19(2) Uani d 1
H H37A 0.4100 0.7730 -0.4467 0.285 Uiso calc 1
H H37B 0.5330 0.7275 -0.5278 0.285 Uiso calc 1
H H37C 0.5814 0.8746 -0.4507 0.285 Uiso calc 1

loop_
_atom_site_aniso_label
_atom_site_aniso_U_11
_atom_site_aniso_U_22
_atom_site_aniso_U_33
_atom_site_aniso_U_12
_atom_site_aniso_U_13
_atom_site_aniso_U_23
Hg1 0.0358(6) 0.0412(6) 0.0731(12) 0.0041(5) 0.0102(7) 0.0063(7)
Cl1 0.044(3) 0.046(3) 0.104(7) 0.014(3) 0.024(4) 0.022(4)
Cl2 0.064(3) 0.036(3) 0.089(5) 0.0049(19) 0.029(3) 0.008(3)
N1 0.050(11) 0.027(9) 0.046(14) 0.004(8) 0.011(10) 0.005(9)
C2 0.040(10) 0.044(12) 0.08(2) 0.013(8) 0.026(11) 0.008(12)
C3 0.090(18) 0.034(12) 0.06(2) 0.000(13) 0.007(16) 0.001(12)
C4 0.042(10) 0.049(13) 0.08(2) 0.004(9) 0.003(11) 0.039(12)
C5 0.042(10) 0.035(10) 0.056(15) -0.006(7) 0.013(9) 0.006(9)
C6 0.025(9) 0.042(11) 0.048(16) 0.007(8) 0.012(10) 0.021(11)
C7 0.046(11) 0.040(10) 0.037(13) 0.015(8) 0.020(9) 0.007(9)
N8 0.044(10) 0.030(8) 0.041(12) 0.005(7) 0.012(9) 0.007(8)
C9 0.048(10) 0.043(11) 0.056(13) 0.007(8) 0.011(9) 0.008(9)
C10 0.070(9) 0.065(9) 0.079(12) 0.030(7) 0.019(8) 0.001(8)
C11 0.072(15) 0.037(9) 0.039(14) 0.007(9) 0.020(11) 0.005(9)
C12 0.084(17) 0.074(16) 0.052(18) 0.017(12) 0.026(14) 0.006(13)
C13 0.14(3) 0.078(18) 0.09(3) 0.026(17) 0.07(2) 0.027(16)
C14 0.13(3) 0.062(18) 0.05(2) 0.022(18) 0.02(2) 0.007(15)
C15 0.09(2) 0.13(3) 0.06(2) 0.03(2) -0.016(17) -0.01(2)
C16 0.047(13) 0.078(16) 0.06(2) 0.006(11) 0.000(12) 0.004(14)
C17 0.19(3) 0.15(3) 0.06(2) 0.09(2) 0.05(2) 0.05(2)
Hg2 0.0386(6) 0.0432(7) 0.0746(12) 0.0031(5) 0.0112(7) 0.0083(7)
Cl3 0.116(5) 0.051(3) 0.094(6) -0.024(3) 0.060(5) -0.012(3)
Cl4 0.042(3) 0.077(5) 0.098(7) 0.019(3) 0.019(4) 0.042(4)
N21 0.032(9) 0.044(11) 0.054(15) 0.001(8) 0.010(9) 0.011(10)
C22 0.054(11) 0.040(10) 0.046(15) -0.001(8) 0.024(10) -0.004(10)
C23 0.060(13) 0.050(13) 0.048(17) -0.004(10) 0.016(12) 0.003(12)
C24 0.062(13) 0.030(9) 0.047(14) -0.002(9) -0.001(11) -0.022(9)
C25 0.024(8) 0.066(14) 0.070(19) 0.008(9) 0.008(11) 0.032(13)
C26 0.044(12) 0.027(10) 0.051(16) 0.008(9) 0.009(11) 0.010(10)
C27 0.023(9) 0.061(13) 0.071(19) 0.007(9) 0.014(11) 0.022(13)
N28 0.043(11) 0.051(10) 0.044(14) 0.008(8) 0.010(9) 0.010(9)
C29 0.065(12) 0.058(12) 0.074(16) 0.018(10) 0.034(12) 0.021(11)
C30 0.116(13) 0.051(9) 0.070(12) 0.033(8) 0.032(10) 0.019(8)
C31 0.055(13) 0.058(13) 0.045(16) 0.010(10) 0.006(11) -0.015(11)
C32 0.11(2) 0.043(12) 0.08(2) -0.022(13) 0.038(18) -0.007(13)
C33 0.19(4) 0.037(11) 0.046(19) -0.004(17) 0.01(2) 0.000(12)
C34 0.21(4) 0.059(19) 0.03(2) 0.06(2) 0.00(2) -0.006(16)
C35 0.11(2) 0.070(17) 0.08(2) 0.038(16) -0.001(18) 0.007(17)
C36 0.09(2) 0.073(17) 0.06(2) 0.026(15) 0.017(16) 0.020(14)
C37 0.36(5) 0.10(2) 0.07(3) 0.09(3) -0.05(3) -0.014(19)

loop_
_atom_type_symbol
_atom_type_description
_atom_type_scat_dispersion_real
_atom_type_scat_dispersion_imag
_atom_type_scat_source
C C 0.0033 0.0016 'International Tables Vol C Tables 4.2.6.8 and 6.1.1.4'
H H 0.0000 0.0000 'International Tables Vol C Tables 4.2.6.8 and 6.1.1.4'
N N 0.0061 0.0033 'International Tables Vol C Tables 4.2.6.8 and 6.1.1.4'
Cl Cl 0.1484 0.1585 'International Tables Vol C Tables 4.2.6.8 and 6.1.1.4'
Hg Hg -2.3894 9.2266 'International Tables Vol C Tables 4.2.6.8 and 6.1.1.4'

loop_
_exptl_crystal_face_index_h
_exptl_crystal_face_index_k
_exptl_crystal_face_index_l
_exptl_crystal_face_perp_dist
-5 10 8 0.1507
10 2 -5 0.3443
0 12 6 0.1919
-8 -7 1 0.2589
-3 6 -14 0.0968
-1 6 -15 0.1036
2 -6 15 0.0968
-6 -6 14 0.2007
-1 2 -16 0.0492
0 -2 17 0.0377
0 -13 1 0.1849
5 -12 -2 0.1821
-2 5 15 0.0903
1 6 14 0.1173
0 0 -16 0.0557
-3 -1 -14 0.0856

loop_
_geom_angle_atom_site_label_1
_geom_angle_atom_site_label_2
_geom_angle_atom_site_label_3
_geom_angle
N1 Hg1 N8 71.3(7)
N1 Hg1 Cl2 129.7(5)
N8 Hg1 Cl2 93.7(5)
N1 Hg1 Cl1 99.4(5)
N8 Hg1 Cl1 115.1(5)
Cl2 Hg1 Cl1 129.6(2)
C2 N1 C6 117(2)
C2 N1 Hg1 126.5(17)
C6 N1 Hg1 116.4(16)
N1 C2 C3 126(2)
N1 C2 H2A 117.2
C3 C2 H2A 117.2
C2 C3 C4 117(3)
C2 C3 H3A 121.7
C4 C3 H3A 121.7
C5 C4 C3 121(2)
C5 C4 H4A 119.7
C3 C4 H4A 119.7
C4 C5 C6 118(2)
C4 C5 H5A 120.9
C6 C5 H5A 120.9
N1 C6 C5 122(2)
N1 C6 C7 117(2)
C5 C6 C7 121(2)
N8 C7 C6 119(2)
N8 C7 H7A 120.3
C6 C7 H7A 120.3
C7 N8 C9 120(2)
C7 N8 Hg1 115.3(17)
C9 N8 Hg1 124.3(14)
N8 C9 C10 117.5(19)
N8 C9 C11 105.0(18)
C10 C9 C11 115.3(18)
N8 C9 H9A 106.0
C10 C9 H9A 106.0
C11 C9 H9A 106.0
C9 C10 H10A 109.5
C9 C10 H10B 109.5
H10A C10 H10B 109.5
C9 C10 H10C 109.5
H10A C10 H10C 109.5
H10B C10 H10C 109.5
C16 C11 C12 118.3(16)
C16 C11 C9 119.9(17)
C12 C11 C9 121.5(17)
C13 C12 C11 120.9(17)
C13 C12 H12A 119.6
C11 C12 H12A 119.6
C14 C13 C12 121.8(17)
C14 C13 H13A 119.1
C12 C13 H13A 119.1
C13 C14 C15 118.3(17)
C13 C14 C17 122.5(19)
C15 C14 C17 119.2(19)
C14 C15 C16 119.8(18)
C14 C15 H15A 120.1
C16 C15 H15A 120.1
C11 C16 C15 120.6(17)
C11 C16 H16A 119.7
C15 C16 H16A 119.7
C14 C17 H17A 109.5
C14 C17 H17B 109.5
H17A C17 H17B 109.5
C14 C17 H17C 109.5
H17A C17 H17C 109.5
H17B C17 H17C 109.5
N21 Hg2 Cl3 132.8(5)
N21 Hg2 Cl4 102.2(5)
Cl3 Hg2 Cl4 121.7(3)
N21 Hg2 N28 70.1(7)
Cl3 Hg2 N28 103.1(5)
Cl4 Hg2 N28 114.3(5)
C26 N21 C22 121(2)
C26 N21 Hg2 116.1(18)
C22 N21 Hg2 121.9(16)
N21 C22 C23 118(2)
N21 C22 H22A 121.1
C23 C22 H22A 121.1
C24 C23 C22 122(3)
C24 C23 H23A 119.2
C22 C23 H23A 119.2
C23 C24 C25 119(2)
C23 C24 H24A 120.7
C25 C24 H24A 120.7
C26 C25 C24 120(2)
C26 C25 H25A 120.1
C24 C25 H25A 120.1
N21 C26 C25 121(2)
N21 C26 C27 118(2)
C25 C26 C27 121(2)
N28 C27 C26 124(2)
N28 C27 H27A 118.1
C26 C27 H27A 118.1
C27 N28 C29 121(2)
C27 N28 Hg2 111.8(17)
C29 N28 Hg2 127.3(16)
C31 C29 N28 110(2)
C31 C29 C30 115(2)
N28 C29 C30 109.9(19)
C31 C29 H29A 107.2
N28 C29 H29A 107.2
C30 C29 H29A 107.2
C29 C30 H30A 109.5
C29 C30 H30B 109.5
H30A C30 H30B 109.5
C29 C30 H30C 109.5
H30A C30 H30C 109.5
H30B C30 H30C 109.5
C36 C31 C32 117.4(18)
C36 C31 C29 120.0(19)
C32 C31 C29 123(2)
C33 C32 C31 121(2)
C33 C32 H32A 119.4
C31 C32 H32A 119.4
C32 C33 C34 122(2)
C32 C33 H33A 119.0
C34 C33 H33A 119.0
C33 C34 C35 118.5(18)
C33 C34 C37 126(2)
C35 C34 C37 116(2)
C34 C35 C36 119.8(18)
C34 C35 H35A 120.1
C36 C35 H35A 120.1
C31 C36 C35 121.0(18)
C31 C36 H36A 119.5
C35 C36 H36A 119.5
C34 C37 H37A 109.5
C34 C37 H37B 109.5
H37A C37 H37B 109.5
C34 C37 H37C 109.5
H37A C37 H37C 109.5
H37B C37 H37C 109.5

loop_
_geom_bond_atom_site_label_1
_geom_bond_atom_site_label_2
_geom_bond_distance
Hg1 N1 2.32(2)
Hg1 N8 2.405(19)
Hg1 Cl2 2.406(6)
Hg1 Cl1 2.410(6)
N1 C2 1.32(3)
N1 C6 1.37(3)
C2 C3 1.37(4)
C2 H2A 0.9300
C3 C4 1.40(3)
C3 H3A 0.9300
C4 C5 1.35(4)
C4 H4A 0.9300
C5 C6 1.41(3)
C5 H5A 0.9300
C6 C7 1.50(4)
C7 N8 1.28(3)
C7 H7A 0.9300
N8 C9 1.46(3)
C9 C10 1.49(2)
C9 C11 1.57(3)
C9 H9A 0.9800
C10 H10A 0.9600
C10 H10B 0.9600
C10 H10C 0.9600
C11 C16 1.366(17)
C11 C12 1.369(17)
C12 C13 1.364(19)
C12 H12A 0.9300
C13 C14 1.355(18)
C13 H13A 0.9300
C14 C15 1.377(18)
C14 C17 1.532(18)
C15 C16 1.402(18)
C15 H15A 0.9300
C16 H16A 0.9300
C17 H17A 0.9600
C17 H17B 0.9600
C17 H17C 0.9600
Hg2 N21 2.35(2)
Hg2 Cl3 2.397(7)
Hg2 Cl4 2.419(7)
Hg2 N28 2.443(19)
N21 C26 1.32(3)
N21 C22 1.34(3)
C22 C23 1.40(3)
C22 H22A 0.9300
C23 C24 1.32(3)
C23 H23A 0.9300
C24 C25 1.37(3)
C24 H24A 0.9300
C25 C26 1.37(3)
C25 H25A 0.9300
C26 C27 1.44(4)
C27 N28 1.25(3)
C27 H27A 0.9300
N28 C29 1.51(4)
C29 C31 1.47(3)
C29 C30 1.53(2)
C29 H29A 0.9800
C30 H30A 0.9600
C30 H30B 0.9600
C30 H30C 0.9600
C31 C36 1.371(17)
C31 C32 1.387(18)
C32 C33 1.352(19)
C32 H32A 0.9300
C33 C34 1.36(2)
C33 H33A 0.9300
C34 C35 1.378(19)
C34 C37 1.530(19)
C35 C36 1.400(18)
C35 H35A 0.9300
C36 H36A 0.9300
C37 H37A 0.9600
C37 H37B 0.9600
C37 H37C 0.9600

loop_
_geom_torsion_atom_site_label_1
_geom_torsion_atom_site_label_2
_geom_torsion_atom_site_label_3
_geom_torsion_atom_site_label_4
_geom_torsion
C6 N1 C2 C3 0(4)
Hg1 N1 C2 C3 173(2)
N1 C2 C3 C4 1(4)
C2 C3 C4 C5 -2(4)
C3 C4 C5 C6 3(4)
C2 N1 C6 C5 0(3)
Hg1 N1 C6 C5 -173.5(18)
C2 N1 C6 C7 177(2)
Hg1 N1 C6 C7 4(3)
C4 C5 C6 N1 -2(4)
C4 C5 C6 C7 -179(2)
N1 C6 C7 N8 -7(3)
C5 C6 C7 N8 171(2)
C6 C7 N8 C9 -180(2)
C6 C7 N8 Hg1 6(3)
C7 N8 C9 C10 -20(3)
Hg1 N8 C9 C10 154.2(13)
C7 N8 C9 C11 110(2)
Hg1 N8 C9 C11 -76.1(19)
N8 C9 C11 C16 75(3)
C10 C9 C11 C16 -154(2)
N8 C9 C11 C12 -99(3)
C10 C9 C11 C12 32(3)
C16 C11 C12 C13 4(4)
C9 C11 C12 C13 178(3)
C11 C12 C13 C14 -6(4)
C12 C13 C14 C15 6(5)
C12 C13 C14 C17 -176(3)
C13 C14 C15 C16 -4(5)
C17 C14 C15 C16 177(3)
C12 C11 C16 C15 -3(4)
C9 C11 C16 C15 -177(3)
C14 C15 C16 C11 3(5)
C26 N21 C22 C23 -2(4)
Hg2 N21 C22 C23 -172.1(17)
N21 C22 C23 C24 3(4)
C22 C23 C24 C25 -3(4)
C23 C24 C25 C26 3(4)
C22 N21 C26 C25 2(4)
Hg2 N21 C26 C25 172.8(18)
C22 N21 C26 C27 -174(2)
Hg2 N21 C26 C27 -3(3)
C24 C25 C26 N21 -3(4)
C24 C25 C26 C27 173(2)
N21 C26 C27 N28 8(4)
C25 C26 C27 N28 -169(2)
C26 C27 N28 C29 173(2)
C26 C27 N28 Hg2 -7(3)
C27 N28 C29 C31 -115(3)
Hg2 N28 C29 C31 64(2)
C27 N28 C29 C30 117(2)
Hg2 N28 C29 C30 -63(3)
N28 C29 C31 C36 -65(3)
C30 C29 C31 C36 60(3)
N28 C29 C31 C32 113(3)
C30 C29 C31 C32 -122(3)
C36 C31 C32 C33 5(4)
C29 C31 C32 C33 -173(3)
C31 C32 C33 C34 -6(5)
C32 C33 C34 C35 5(5)
C32 C33 C34 C37 -176(3)
C33 C34 C35 C36 -2(5)
C37 C34 C35 C36 179(3)
C32 C31 C36 C35 -3(4)
C29 C31 C36 C35 175(3)
C34 C35 C36 C31 2(5)

_cod_database_fobs_code 2241287
